data_4078023
loop_
_publ_author_name
'Zhang, Jie'
'Qiu, Jinshui'
'Yao, Yingming'
'Zhang, Yong'
'Wang, Yaorong'
'Shen, Qi'

_publ_section_title
;
 Synthesis and Characterization of Lanthanide Amides Bearing Aminophenoxy
 Ligands and Their Catalytic Activity for the Polymerization of Lactides
;
_journal_issue 8
_journal_name_full Organometallics
_journal_page_first 3138
_journal_paper_doi 10.1021/om300036a
_journal_volume 31
_journal_year 2012
_chemical_formula_sum 'C74 H120 N6 Nd2 O4 Si4'
_chemical_formula_weight 1558.60
_chemical_name_systematic
; 
 ? 
;
_space_group_IT_number 2
_symmetry_cell_setting triclinic
_symmetry_Int_Tables_number 2
_symmetry_space_group_name_Hall '-P 1'
_symmetry_space_group_name_H-M 'P -1'
_atom_sites_solution_hydrogens geom
_atom_sites_solution_primary direct
_atom_sites_solution_secondary difmap
_audit_creation_method SHELXL-97
_cell_angle_alpha 108.345(2)
_cell_angle_beta 92.086(2)
_cell_angle_gamma 102.169(2)
_cell_formula_units_Z 1
_cell_length_a 10.1002(12)
_cell_length_b 14.162(2)
_cell_length_c 15.343(2)
_cell_measurement_reflns_used 9844
_cell_measurement_temperature 223(2)
_cell_measurement_theta_max 27.5
_cell_measurement_theta_min 3.1
_cell_volume 2023.8(5)
_computing_cell_refinement CrystalClear
_computing_data_collection CrystalClear
_computing_data_reduction CrystalStructure
_computing_structure_refinement 'SHELXL-97 (Sheldrick, 1997)'
_computing_structure_solution 'SHELXS-97 (Sheldrick, 1990)'
_diffrn_ambient_temperature 223(2)
_diffrn_detector_area_resol_mean 14.63
_diffrn_measured_fraction_theta_full 0.975
_diffrn_measured_fraction_theta_max 0.975
_diffrn_measurement_device_type 'Rigaku Saturn'
_diffrn_measurement_method \w
_diffrn_radiation_monochromator graphite
_diffrn_radiation_source 'fine-focus sealed tube'
_diffrn_radiation_type MoK\a
_diffrn_radiation_wavelength 0.71075
_diffrn_reflns_av_R_equivalents 0.0302
_diffrn_reflns_av_sigmaI/netI 0.0546
_diffrn_reflns_limit_h_max 13
_diffrn_reflns_limit_h_min -13
_diffrn_reflns_limit_k_max 18
_diffrn_reflns_limit_k_min -12
_diffrn_reflns_limit_l_max 19
_diffrn_reflns_limit_l_min -19
_diffrn_reflns_number 18306
_diffrn_reflns_theta_full 27.50
_diffrn_reflns_theta_max 27.50
_diffrn_reflns_theta_min 3.12
_exptl_absorpt_coefficient_mu 1.374
_exptl_absorpt_correction_T_max 0.652
_exptl_absorpt_correction_T_min 0.362
_exptl_absorpt_correction_type multi-scan
_exptl_absorpt_process_details 'Jacobson, R. (1998) Private communication'
_exptl_crystal_colour blue
_exptl_crystal_density_diffrn 1.279
_exptl_crystal_density_method 'not measured'
_exptl_crystal_description block
_exptl_crystal_F_000 814
_exptl_crystal_size_max 1.00
_exptl_crystal_size_mid 0.35
_exptl_crystal_size_min 0.30
_refine_diff_density_max 1.651
_refine_diff_density_min -1.578
_refine_diff_density_rms 0.100
_refine_ls_extinction_method none
_refine_ls_goodness_of_fit_ref 1.074
_refine_ls_hydrogen_treatment constr
_refine_ls_matrix_type full
_refine_ls_number_parameters 381
_refine_ls_number_reflns 9072
_refine_ls_number_restraints 51
_refine_ls_restrained_S_all 1.096
_refine_ls_R_factor_all 0.0449
_refine_ls_R_factor_gt 0.0403
_refine_ls_shift/su_max 0.001
_refine_ls_shift/su_mean 0.000
_refine_ls_structure_factor_coef Fsqd
_refine_ls_weighting_details 'calc w=1/[\s^2^(Fo^2^)+(0.0559P)^2^+0.0000P] where P=(Fo^2^+2Fc^2^)/3'
_refine_ls_weighting_scheme calc
_refine_ls_wR_factor_gt 0.1011
_refine_ls_wR_factor_ref 0.1042
_reflns_number_gt 8278
_reflns_number_total 9072
_reflns_threshold_expression >2sigma(I)
_cod_data_source_file om300036a_si_001.cif
_cod_data_source_block complex7
_cod_original_cell_volume 2023.9(5)
_cod_database_code 4078023

loop_
_symmetry_equiv_pos_as_xyz
'x, y, z'
'-x, -y, -z'

loop_
_atom_site_label
_atom_site_type_symbol
_atom_site_fract_x
_atom_site_fract_y
_atom_site_fract_z
_atom_site_U_iso_or_equiv
_atom_site_adp_type
_atom_site_occupancy
_atom_site_symmetry_multiplicity
_atom_site_calc_flag
_atom_site_refinement_flags
_atom_site_disorder_assembly
_atom_site_disorder_group
Nd1 Nd 0.983936(15) 0.109977(13) 0.465286(11) 0.02425(7) Uani 1 1 d . . .
Si1 Si 0.73594(10) 0.19390(9) 0.34601(8) 0.0381(2) Uani 1 1 d . . .
Si2 Si 0.95775(13) 0.11934(10) 0.24472(8) 0.0431(3) Uani 1 1 d . . .
O1 O 0.9025(2) 0.20766(18) 0.58103(16) 0.0305(5) Uani 1 1 d . . .
O2 O 1.1714(2) 0.2686(2) 0.4849(2) 0.0423(7) Uani 1 1 d . . .
N1 N 0.8204(3) -0.0128(2) 0.52421(18) 0.0248(6) Uani 1 1 d . . .
N2 N 0.8725(3) -0.0927(2) 0.38317(19) 0.0280(6) Uani 1 1 d . . .
N3 N 0.8757(3) 0.1430(2) 0.3418(2) 0.0338(7) Uani 1 1 d . . .
C1 C 0.8557(3) 0.2079(3) 0.6621(2) 0.0289(7) Uani 1 1 d . . .
C2 C 0.8861(4) 0.2979(3) 0.7405(2) 0.0331(8) Uani 1 1 d . . .
C3 C 0.8384(4) 0.2904(3) 0.8241(3) 0.0383(9) Uani 1 1 d . . .
H3 H 0.8595 0.3496 0.8765 0.046 Uiso 1 1 calc R . .
C4 C 0.7624(4) 0.2012(3) 0.8334(2) 0.0346(8) Uani 1 1 d . . .
C5 C 0.7295(3) 0.1158(3) 0.7534(2) 0.0303(7) Uani 1 1 d . . .
H5 H 0.6749 0.0547 0.7566 0.036 Uiso 1 1 calc R . .
C6 C 0.7742(3) 0.1176(3) 0.6690(2) 0.0270(7) Uani 1 1 d . . .
C7 C 0.7194(3) 0.0244(3) 0.5847(2) 0.0278(7) Uani 1 1 d . . .
H7A H 0.6725 -0.0314 0.6054 0.033 Uiso 1 1 calc R . .
H7B H 0.6512 0.0402 0.5479 0.033 Uiso 1 1 calc R . .
C8 C 0.7691(3) -0.0727(2) 0.4361(2) 0.0232(7) Uani 1 1 d . . .
C9 C 0.6312(3) -0.1125(3) 0.3972(2) 0.0311(8) Uani 1 1 d . . .
H9 H 0.5600 -0.0990 0.4336 0.037 Uiso 1 1 calc R . .
C10 C 0.6034(4) -0.1712(3) 0.3054(3) 0.0375(9) Uani 1 1 d . . .
H10 H 0.5126 -0.1977 0.2783 0.045 Uiso 1 1 calc R . .
C11 C 0.7096(4) -0.1916(3) 0.2525(3) 0.0410(9) Uani 1 1 d . . .
H11 H 0.6913 -0.2319 0.1898 0.049 Uiso 1 1 calc R . .
C12 C 0.8401(4) -0.1523(3) 0.2929(2) 0.0336(8) Uani 1 1 d . . .
H12 H 0.9112 -0.1670 0.2569 0.040 Uiso 1 1 calc R . .
C13 C 0.9642(4) 0.4004(3) 0.7351(3) 0.0420(9) Uani 1 1 d . . .
C14 C 0.9761(6) 0.4895(3) 0.8265(3) 0.0681(15) Uani 1 1 d . . .
H14A H 0.8857 0.4965 0.8422 0.102 Uiso 1 1 calc R . .
H14B H 1.0265 0.5525 0.8194 0.102 Uiso 1 1 calc R . .
H14C H 1.0237 0.4755 0.8755 0.102 Uiso 1 1 calc R . .
C15 C 0.8899(5) 0.4277(3) 0.6613(3) 0.0511(11) Uani 1 1 d . . .
H15A H 0.8867 0.3762 0.6016 0.077 Uiso 1 1 calc R . .
H15B H 0.9380 0.4939 0.6596 0.077 Uiso 1 1 calc R . .
H15C H 0.7978 0.4303 0.6760 0.077 Uiso 1 1 calc R . .
C16 C 1.1090(4) 0.3950(3) 0.7134(3) 0.0521(11) Uani 1 1 d . . .
H16A H 1.1584 0.3863 0.7646 0.078 Uiso 1 1 calc R . .
H16B H 1.1547 0.4578 0.7038 0.078 Uiso 1 1 calc R . .
H16C H 1.1061 0.3375 0.6579 0.078 Uiso 1 1 calc R . .
C17 C 0.7143(4) 0.1955(3) 0.9256(3) 0.0440(10) Uani 1 1 d . . .
C18 C 0.5587(7) 0.1790(7) 0.9194(4) 0.114(3) Uani 1 1 d . . .
H18A H 0.5287 0.1800 0.9790 0.170 Uiso 1 1 calc R . .
H18B H 0.5170 0.1134 0.8733 0.170 Uiso 1 1 calc R . .
H18C H 0.5321 0.2332 0.9022 0.170 Uiso 1 1 calc R . .
C19 C 0.7763(8) 0.2903(5) 1.0058(3) 0.091(2) Uani 1 1 d . . .
H19A H 0.7411 0.3470 1.0001 0.137 Uiso 1 1 calc R . .
H19B H 0.8745 0.3063 1.0062 0.137 Uiso 1 1 calc R . .
H19C H 0.7531 0.2788 1.0630 0.137 Uiso 1 1 calc R . .
C20 C 0.7498(9) 0.1056(6) 0.9458(4) 0.106(3) Uani 1 1 d . . .
H20A H 0.8479 0.1136 0.9498 0.159 Uiso 1 1 calc R . .
H20B H 0.7064 0.0429 0.8965 0.159 Uiso 1 1 calc R . .
H20C H 0.7180 0.1025 1.0039 0.159 Uiso 1 1 calc R . .
C21 C 0.6294(4) 0.1716(4) 0.4383(3) 0.0536(12) Uani 1 1 d . . .
H21A H 0.5987 0.0987 0.4268 0.080 Uiso 1 1 calc R . .
H21B H 0.5510 0.2011 0.4378 0.080 Uiso 1 1 calc R . .
H21C H 0.6832 0.2037 0.4981 0.080 Uiso 1 1 calc R . .
C22 C 0.6157(5) 0.1384(5) 0.2371(4) 0.0780(17) Uani 1 1 d . . .
H22A H 0.6571 0.1612 0.1889 0.117 Uiso 1 1 calc R . .
H22B H 0.5318 0.1611 0.2480 0.117 Uiso 1 1 calc R . .
H22C H 0.5960 0.0643 0.2180 0.117 Uiso 1 1 calc R . .
C23 C 0.7813(5) 0.3369(4) 0.3723(4) 0.0588(13) Uani 1 1 d . . .
H23A H 0.8337 0.3696 0.4326 0.088 Uiso 1 1 calc R . .
H23B H 0.6985 0.3613 0.3722 0.088 Uiso 1 1 calc R . .
H23C H 0.8350 0.3535 0.3257 0.088 Uiso 1 1 calc R . .
C24 C 0.9994(5) 0.2302(4) 0.2004(4) 0.0647(14) Uani 1 1 d . . .
H24A H 0.9165 0.2508 0.1891 0.097 Uiso 1 1 calc R . .
H24B H 1.0406 0.2101 0.1433 0.097 Uiso 1 1 calc R . .
H24C H 1.0626 0.2871 0.2460 0.097 Uiso 1 1 calc R . .
C25 C 1.1235(5) 0.0903(5) 0.2745(3) 0.0628(14) Uani 1 1 d . . .
H25A H 1.1808 0.1503 0.3205 0.094 Uiso 1 1 calc R . .
H25B H 1.1695 0.0715 0.2193 0.094 Uiso 1 1 calc R . .
H25C H 1.1057 0.0340 0.2989 0.094 Uiso 1 1 calc R . .
C26 C 0.8671(6) 0.0063(4) 0.1433(3) 0.0724(16) Uani 1 1 d . . .
H26A H 0.9247 -0.0039 0.0935 0.109 Uiso 1 1 calc R . .
H26B H 0.7826 0.0187 0.1225 0.109 Uiso 1 1 calc R . .
H26C H 0.8473 -0.0544 0.1616 0.109 Uiso 1 1 calc R . .
C27 C 1.1445(5) 0.3567(4) 0.4644(5) 0.0726(8) Uani 1 1 d . . .
H27A H 1.1144 0.4029 0.5180 0.087 Uiso 1 1 calc R . .
H27B H 1.0740 0.3351 0.4119 0.087 Uiso 1 1 calc R . .
C28 C 1.2770(4) 0.4079(4) 0.4416(5) 0.0726(8) Uani 1 1 d . . .
H28A H 1.2837 0.3819 0.3751 0.087 Uiso 1 1 calc R . .
H28B H 1.2868 0.4821 0.4605 0.087 Uiso 1 1 calc R . .
C29 C 1.3801(5) 0.3832(4) 0.4928(5) 0.0726(8) Uani 1 1 d . . .
H29A H 1.4150 0.4397 0.5505 0.087 Uiso 1 1 calc R . .
H29B H 1.4563 0.3716 0.4563 0.087 Uiso 1 1 calc R . .
C30 C 1.3158(5) 0.2889(4) 0.5130(5) 0.0726(8) Uani 1 1 d . . .
H30A H 1.3532 0.2314 0.4784 0.087 Uiso 1 1 calc R . .
H30B H 1.3321 0.2994 0.5791 0.087 Uiso 1 1 calc R . .
C31 C 0.3137(15) 0.3858(14) 0.0575(10) 0.1455(19) Uiso 0.50 1 d PD A 1
C31' C 0.4106(15) 0.4145(14) 0.1345(10) 0.1455(19) Uiso 0.50 1 d PD B 2
C32 C 0.3167(16) 0.2999(15) 0.0804(11) 0.1455(19) Uiso 0.50 1 d PD A 1
C32' C 0.3581(16) 0.3100(14) 0.1152(11) 0.1455(19) Uiso 0.50 1 d PD B 2
C33 C 0.408(2) 0.3086(15) 0.1565(13) 0.1455(19) Uiso 0.50 1 d PD A 1
C33' C 0.2574(19) 0.2598(14) 0.0362(13) 0.1455(19) Uiso 0.50 1 d PD B 2
C34 C 0.488(2) 0.4038(16) 0.1999(14) 0.1455(19) Uiso 0.50 1 d PD A 1
C34' C 0.218(2) 0.3201(15) -0.0052(14) 0.1455(19) Uiso 0.50 1 d PD B 2
C35 C 0.495(2) 0.4997(14) 0.1878(14) 0.1455(19) Uiso 0.50 1 d PD A 1
C35' C 0.277(2) 0.4212(15) -0.0022(14) 0.1455(19) Uiso 0.50 1 d PD B 2
C36 C 0.399(2) 0.4811(14) 0.1149(13) 0.1455(19) Uiso 0.50 1 d PD A 1
C36' C 0.377(2) 0.4661(15) 0.0747(13) 0.1455(19) Uiso 0.50 1 d PD B 2
C37 C 0.209(2) 0.3673(17) -0.0264(13) 0.1455(19) Uiso 0.50 1 d PD A 1
C37' C 0.501(2) 0.4707(16) 0.2304(12) 0.1455(19) Uiso 0.50 1 d PD B 2

loop_
_atom_site_aniso_label
_atom_site_aniso_U_11
_atom_site_aniso_U_22
_atom_site_aniso_U_33
_atom_site_aniso_U_23
_atom_site_aniso_U_13
_atom_site_aniso_U_12
Nd1 0.02210(10) 0.02190(11) 0.03145(12) 0.01227(8) 0.00558(7) 0.00512(7)
Si1 0.0300(5) 0.0394(6) 0.0521(6) 0.0257(5) 0.0007(5) 0.0076(4)
Si2 0.0568(7) 0.0464(7) 0.0383(6) 0.0236(5) 0.0105(5) 0.0227(6)
O1 0.0348(12) 0.0249(13) 0.0324(13) 0.0091(10) 0.0089(10) 0.0077(10)
O2 0.0276(12) 0.0330(15) 0.0705(19) 0.0257(14) 0.0070(12) 0.0024(11)
N1 0.0207(12) 0.0229(15) 0.0299(14) 0.0076(11) 0.0056(11) 0.0047(10)
N2 0.0267(14) 0.0289(16) 0.0310(15) 0.0119(12) 0.0047(12) 0.0089(12)
N3 0.0367(16) 0.0325(17) 0.0395(17) 0.0207(14) 0.0040(13) 0.0101(13)
C1 0.0293(16) 0.0276(19) 0.0327(18) 0.0124(15) 0.0045(14) 0.0091(14)
C2 0.0361(18) 0.0246(19) 0.0358(19) 0.0054(15) -0.0001(15) 0.0087(14)
C3 0.048(2) 0.032(2) 0.0321(19) 0.0052(16) -0.0009(16) 0.0120(17)
C4 0.0391(19) 0.041(2) 0.0255(17) 0.0091(16) 0.0050(15) 0.0163(17)
C5 0.0283(16) 0.033(2) 0.0328(18) 0.0135(15) 0.0052(14) 0.0093(14)
C6 0.0259(15) 0.0257(18) 0.0305(17) 0.0080(14) 0.0047(13) 0.0102(13)
C7 0.0221(15) 0.0270(18) 0.0315(17) 0.0072(14) 0.0060(13) 0.0034(13)
C8 0.0216(14) 0.0204(16) 0.0301(17) 0.0106(13) 0.0046(13) 0.0064(12)
C9 0.0246(16) 0.0305(19) 0.0351(19) 0.0086(15) 0.0000(14) 0.0041(14)
C10 0.0346(18) 0.036(2) 0.036(2) 0.0069(16) -0.0049(15) 0.0055(16)
C11 0.044(2) 0.043(2) 0.0296(19) 0.0021(17) -0.0040(16) 0.0137(18)
C12 0.0391(19) 0.035(2) 0.0286(18) 0.0090(15) 0.0069(15) 0.0146(16)
C13 0.054(2) 0.022(2) 0.045(2) 0.0076(16) 0.0009(18) 0.0046(17)
C14 0.110(4) 0.024(2) 0.057(3) 0.002(2) 0.005(3) 0.006(2)
C15 0.066(3) 0.031(2) 0.060(3) 0.018(2) 0.004(2) 0.016(2)
C16 0.050(2) 0.033(2) 0.064(3) 0.014(2) -0.004(2) -0.0037(19)
C17 0.054(2) 0.051(3) 0.0286(19) 0.0143(18) 0.0059(17) 0.015(2)
C18 0.080(4) 0.203(9) 0.048(3) 0.042(4) 0.025(3) 0.011(5)
C19 0.133(6) 0.086(5) 0.037(3) 0.008(3) 0.012(3) 0.006(4)
C20 0.182(8) 0.115(6) 0.057(4) 0.048(4) 0.049(4) 0.074(6)
C21 0.035(2) 0.064(3) 0.075(3) 0.037(3) 0.015(2) 0.017(2)
C22 0.060(3) 0.094(5) 0.078(4) 0.026(3) -0.020(3) 0.021(3)
C23 0.050(3) 0.050(3) 0.093(4) 0.040(3) 0.016(2) 0.022(2)
C24 0.067(3) 0.075(4) 0.074(3) 0.049(3) 0.024(3) 0.024(3)
C25 0.069(3) 0.085(4) 0.060(3) 0.036(3) 0.028(3) 0.050(3)
C26 0.115(5) 0.064(4) 0.041(3) 0.017(2) 0.004(3) 0.027(3)
C27 0.0401(12) 0.0563(17) 0.137(3) 0.0591(17) 0.0073(14) 0.0029(11)
C28 0.0401(12) 0.0563(17) 0.137(3) 0.0591(17) 0.0073(14) 0.0029(11)
C29 0.0401(12) 0.0563(17) 0.137(3) 0.0591(17) 0.0073(14) 0.0029(11)
C30 0.0401(12) 0.0563(17) 0.137(3) 0.0591(17) 0.0073(14) 0.0029(11)

loop_
_atom_type_symbol
_atom_type_description
_atom_type_scat_dispersion_real
_atom_type_scat_dispersion_imag
_atom_type_scat_source
C C 0.0033 0.0016 'International Tables Vol C Tables 4.2.6.8 and 6.1.1.4'
H H 0.0000 0.0000 'International Tables Vol C Tables 4.2.6.8 and 6.1.1.4'
N N 0.0061 0.0033 'International Tables Vol C Tables 4.2.6.8 and 6.1.1.4'
O O 0.0106 0.0060 'International Tables Vol C Tables 4.2.6.8 and 6.1.1.4'
Nd Nd -0.1943 3.0179 'International Tables Vol C Tables 4.2.6.8 and 6.1.1.4'
Si Si 0.0817 0.0704 'International Tables Vol C Tables 4.2.6.8 and 6.1.1.4'

loop_
_geom_angle_atom_site_label_1
_geom_angle_atom_site_label_2
_geom_angle_atom_site_label_3
_geom_angle
_geom_angle_site_symmetry_1
_geom_angle_site_symmetry_3
O1 Nd1 N3 99.34(10) . .
O1 Nd1 N1 74.87(9) . .
N3 Nd1 N1 111.46(10) . .
O1 Nd1 O2 85.63(9) . .
N3 Nd1 O2 88.29(10) . .
N1 Nd1 O2 153.97(9) . .
O1 Nd1 N1 126.72(9) . 2_756
N3 Nd1 N1 133.20(9) . 2_756
N1 Nd1 N1 90.49(8) . 2_756
O2 Nd1 N1 87.50(8) . 2_756
O1 Nd1 N2 123.41(8) . .
N3 Nd1 N2 89.37(9) . .
N1 Nd1 N2 50.45(8) . .
O2 Nd1 N2 150.83(9) . .
N1 Nd1 N2 73.18(8) 2_756 .
O1 Nd1 N2 78.37(9) . 2_756
N3 Nd1 N2 173.90(9) . 2_756
N1 Nd1 N2 73.55(8) . 2_756
O2 Nd1 N2 85.90(9) . 2_756
N1 Nd1 N2 48.44(8) 2_756 2_756
N2 Nd1 N2 96.61(8) . 2_756
O1 Nd1 C8 95.78(9) . .
N3 Nd1 C8 90.12(10) . .
N1 Nd1 C8 27.99(9) . .
O2 Nd1 C8 178.04(8) . .
N1 Nd1 C8 92.74(8) 2_756 .
N2 Nd1 C8 27.93(8) . .
N2 Nd1 C8 95.72(9) 2_756 .
O1 Nd1 Si2 123.98(7) . .
N3 Nd1 Si2 27.11(7) . .
N1 Nd1 Si2 124.90(6) . .
O2 Nd1 Si2 80.31(7) . .
N1 Nd1 Si2 106.60(6) 2_756 .
N2 Nd1 Si2 84.46(6) . .
N2 Nd1 Si2 152.23(6) 2_756 .
C8 Nd1 Si2 97.75(7) . .
O1 Nd1 Nd1 104.68(6) . 2_756
N3 Nd1 Nd1 138.68(8) . 2_756
N1 Nd1 Nd1 46.59(6) . 2_756
O2 Nd1 Nd1 126.25(6) . 2_756
N1 Nd1 Nd1 43.89(6) 2_756 2_756
N2 Nd1 Nd1 49.33(6) . 2_756
N2 Nd1 Nd1 47.29(6) 2_756 2_756
C8 Nd1 Nd1 54.73(6) . 2_756
Si2 Nd1 Nd1 127.18(2) . 2_756
N3 Si1 C22 114.0(2) . .
N3 Si1 C21 112.26(18) . .
C22 Si1 C21 104.7(2) . .
N3 Si1 C23 113.01(18) . .
C22 Si1 C23 106.7(3) . .
C21 Si1 C23 105.4(2) . .
N3 Si2 C24 113.9(2) . .
N3 Si2 C25 107.56(18) . .
C24 Si2 C25 107.3(2) . .
N3 Si2 C26 115.7(2) . .
C24 Si2 C26 106.0(3) . .
C25 Si2 C26 105.7(3) . .
N3 Si2 Nd1 39.31(10) . .
C24 Si2 Nd1 130.96(19) . .
C25 Si2 Nd1 68.55(15) . .
C26 Si2 Nd1 122.47(17) . .
C1 O1 Nd1 140.3(2) . .
C30 O2 C27 108.3(3) . .
C30 O2 Nd1 129.7(3) . .
C27 O2 Nd1 121.9(2) . .
C8 N1 C7 115.4(2) . .
C8 N1 Nd1 90.97(19) . .
C7 N1 Nd1 119.9(2) . .
C8 N1 Nd1 94.95(18) . 2_756
C7 N1 Nd1 135.4(2) . 2_756
Nd1 N1 Nd1 89.51(8) . 2_756
C12 N2 C8 118.6(3) . .
C12 N2 Nd1 132.3(2) . .
C8 N2 Nd1 83.90(18) . .
C12 N2 Nd1 133.8(2) . 2_756
C8 N2 Nd1 89.04(19) . 2_756
Nd1 N2 Nd1 83.39(8) . 2_756
Si2 N3 Si1 120.18(18) . .
Si2 N3 Nd1 113.58(15) . .
Si1 N3 Nd1 126.10(16) . .
O1 C1 C6 119.5(3) . .
O1 C1 C2 121.2(3) . .
C6 C1 C2 119.3(3) . .
C3 C2 C1 117.6(3) . .
C3 C2 C13 120.7(3) . .
C1 C2 C13 121.7(3) . .
C4 C3 C2 124.0(3) . .
C4 C3 H3 118.0 . .
C2 C3 H3 118.0 . .
C3 C4 C5 116.4(3) . .
C3 C4 C17 122.6(3) . .
C5 C4 C17 121.1(4) . .
C6 C5 C4 122.6(3) . .
C6 C5 H5 118.7 . .
C4 C5 H5 118.7 . .
C5 C6 C1 120.0(3) . .
C5 C6 C7 118.0(3) . .
C1 C6 C7 121.6(3) . .
N1 C7 C6 116.2(3) . .
N1 C7 H7A 108.2 . .
C6 C7 H7A 108.2 . .
N1 C7 H7B 108.2 . .
C6 C7 H7B 108.2 . .
H7A C7 H7B 107.4 . .
N1 C8 N2 110.5(3) . .
N1 C8 C9 129.0(3) . .
N2 C8 C9 120.6(3) . .
N1 C8 Nd1 61.04(16) . .
N2 C8 Nd1 68.16(17) . .
C9 C8 Nd1 138.8(2) . .
C10 C9 C8 118.7(3) . .
C10 C9 H9 120.6 . .
C8 C9 H9 120.6 . .
C9 C10 C11 120.1(3) . .
C9 C10 H10 119.9 . .
C11 C10 H10 119.9 . .
C12 C11 C10 119.0(3) . .
C12 C11 H11 120.5 . .
C10 C11 H11 120.5 . .
C11 C12 N2 123.0(3) . .
C11 C12 H12 118.5 . .
N2 C12 H12 118.5 . .
C16 C13 C15 110.5(4) . .
C16 C13 C2 110.2(3) . .
C15 C13 C2 109.6(3) . .
C16 C13 C14 106.9(4) . .
C15 C13 C14 106.7(4) . .
C2 C13 C14 112.9(4) . .
C13 C14 H14A 109.5 . .
C13 C14 H14B 109.5 . .
H14A C14 H14B 109.5 . .
C13 C14 H14C 109.5 . .
H14A C14 H14C 109.5 . .
H14B C14 H14C 109.5 . .
C13 C15 H15A 109.5 . .
C13 C15 H15B 109.5 . .
H15A C15 H15B 109.5 . .
C13 C15 H15C 109.5 . .
H15A C15 H15C 109.5 . .
H15B C15 H15C 109.5 . .
C13 C16 H16A 109.5 . .
C13 C16 H16B 109.5 . .
H16A C16 H16B 109.5 . .
C13 C16 H16C 109.5 . .
H16A C16 H16C 109.5 . .
H16B C16 H16C 109.5 . .
C19 C17 C20 107.9(5) . .
C19 C17 C4 113.0(4) . .
C20 C17 C4 110.3(4) . .
C19 C17 C18 108.6(5) . .
C20 C17 C18 107.5(6) . .
C4 C17 C18 109.4(4) . .
C17 C18 H18A 109.5 . .
C17 C18 H18B 109.5 . .
H18A C18 H18B 109.5 . .
C17 C18 H18C 109.5 . .
H18A C18 H18C 109.5 . .
H18B C18 H18C 109.5 . .
C17 C19 H19A 109.5 . .
C17 C19 H19B 109.5 . .
H19A C19 H19B 109.5 . .
C17 C19 H19C 109.5 . .
H19A C19 H19C 109.5 . .
H19B C19 H19C 109.5 . .
C17 C20 H20A 109.5 . .
C17 C20 H20B 109.5 . .
H20A C20 H20B 109.5 . .
C17 C20 H20C 109.5 . .
H20A C20 H20C 109.5 . .
H20B C20 H20C 109.5 . .
Si1 C21 H21A 109.5 . .
Si1 C21 H21B 109.5 . .
H21A C21 H21B 109.5 . .
Si1 C21 H21C 109.5 . .
H21A C21 H21C 109.5 . .
H21B C21 H21C 109.5 . .
Si1 C22 H22A 109.5 . .
Si1 C22 H22B 109.5 . .
H22A C22 H22B 109.5 . .
Si1 C22 H22C 109.5 . .
H22A C22 H22C 109.5 . .
H22B C22 H22C 109.5 . .
Si1 C23 H23A 109.5 . .
Si1 C23 H23B 109.5 . .
H23A C23 H23B 109.5 . .
Si1 C23 H23C 109.5 . .
H23A C23 H23C 109.5 . .
H23B C23 H23C 109.5 . .
Si2 C24 H24A 109.5 . .
Si2 C24 H24B 109.5 . .
H24A C24 H24B 109.5 . .
Si2 C24 H24C 109.5 . .
H24A C24 H24C 109.5 . .
H24B C24 H24C 109.5 . .
Si2 C25 H25A 109.5 . .
Si2 C25 H25B 109.5 . .
H25A C25 H25B 109.5 . .
Si2 C25 H25C 109.5 . .
H25A C25 H25C 109.5 . .
H25B C25 H25C 109.5 . .
Si2 C26 H26A 109.5 . .
Si2 C26 H26B 109.5 . .
H26A C26 H26B 109.5 . .
Si2 C26 H26C 109.5 . .
H26A C26 H26C 109.5 . .
H26B C26 H26C 109.5 . .
O2 C27 C28 105.0(4) . .
O2 C27 H27A 110.7 . .
C28 C27 H27A 110.7 . .
O2 C27 H27B 110.7 . .
C28 C27 H27B 110.7 . .
H27A C27 H27B 108.8 . .
C29 C28 C27 105.1(4) . .
C29 C28 H28A 110.7 . .
C27 C28 H28A 110.7 . .
C29 C28 H28B 110.7 . .
C27 C28 H28B 110.7 . .
H28A C28 H28B 108.8 . .
C28 C29 C30 107.6(4) . .
C28 C29 H29A 110.2 . .
C30 C29 H29A 110.2 . .
C28 C29 H29B 110.2 . .
C30 C29 H29B 110.2 . .
H29A C29 H29B 108.5 . .
O2 C30 C29 106.2(4) . .
O2 C30 H30A 110.5 . .
C29 C30 H30A 110.5 . .
O2 C30 H30B 110.5 . .
C29 C30 H30B 110.5 . .
H30A C30 H30B 108.7 . .
C32 C31 C36 117.8(15) . .
C32 C31 C37 114.4(14) . .
C36 C31 C37 127.6(18) . .
C32' C31' C36' 121.7(15) . .
C32' C31' C37' 115.0(14) . .
C36' C31' C37' 123.2(17) . .
C31 C32 C33 118.9(16) . .
C31' C32' C33' 116.4(15) . .
C34 C33 C32 115.3(17) . .
C34' C33' C32' 115.9(17) . .
C33 C34 C35 133.2(17) . .
C33' C34' C35' 132.0(18) . .
C36 C35 C34 105.4(16) . .
C36' C35' C34' 107.9(16) . .
C35 C36 C31 129.1(17) . .
C35' C36' C31' 123.8(16) . .

loop_
_geom_bond_atom_site_label_1
_geom_bond_atom_site_label_2
_geom_bond_distance
_geom_bond_site_symmetry_2
Nd1 O1 2.187(2) .
Nd1 N3 2.372(3) .
Nd1 N1 2.541(3) .
Nd1 O2 2.543(3) .
Nd1 N1 2.663(3) 2_756
Nd1 N2 2.711(3) .
Nd1 N2 2.798(3) 2_756
Nd1 C8 2.904(3) .
Nd1 Si2 3.4311(12) .
Nd1 Nd1 3.6652(6) 2_756
Si1 N3 1.710(3) .
Si1 C22 1.873(5) .
Si1 C21 1.874(4) .
Si1 C23 1.886(5) .
Si2 N3 1.706(3) .
Si2 C24 1.876(5) .
Si2 C25 1.880(5) .
Si2 C26 1.880(5) .
O1 C1 1.346(4) .
O2 C30 1.447(5) .
O2 C27 1.453(6) .
N1 C8 1.363(4) .
N1 C7 1.471(4) .
N1 Nd1 2.663(3) 2_756
N2 C12 1.361(4) .
N2 C8 1.368(4) .
N2 Nd1 2.798(3) 2_756
C1 C6 1.404(5) .
C1 C2 1.418(5) .
C2 C3 1.413(5) .
C2 C13 1.527(5) .
C3 C4 1.386(6) .
C3 H3 0.9400 .
C4 C5 1.394(5) .
C4 C17 1.533(5) .
C5 C6 1.393(5) .
C5 H5 0.9400 .
C6 C7 1.513(5) .
C7 H7A 0.9800 .
C7 H7B 0.9800 .
C8 C9 1.418(4) .
C9 C10 1.375(5) .
C9 H9 0.9400 .
C10 C11 1.392(5) .
C10 H10 0.9400 .
C11 C12 1.358(5) .
C11 H11 0.9400 .
C12 H12 0.9400 .
C13 C16 1.523(6) .
C13 C15 1.527(6) .
C13 C14 1.544(6) .
C14 H14A 0.9700 .
C14 H14B 0.9700 .
C14 H14C 0.9700 .
C15 H15A 0.9700 .
C15 H15B 0.9700 .
C15 H15C 0.9700 .
C16 H16A 0.9700 .
C16 H16B 0.9700 .
C16 H16C 0.9700 .
C17 C19 1.504(7) .
C17 C20 1.509(7) .
C17 C18 1.534(8) .
C18 H18A 0.9700 .
C18 H18B 0.9700 .
C18 H18C 0.9700 .
C19 H19A 0.9700 .
C19 H19B 0.9700 .
C19 H19C 0.9700 .
C20 H20A 0.9700 .
C20 H20B 0.9700 .
C20 H20C 0.9700 .
C21 H21A 0.9700 .
C21 H21B 0.9700 .
C21 H21C 0.9700 .
C22 H22A 0.9700 .
C22 H22B 0.9700 .
C22 H22C 0.9700 .
C23 H23A 0.9700 .
C23 H23B 0.9700 .
C23 H23C 0.9700 .
C24 H24A 0.9700 .
C24 H24B 0.9700 .
C24 H24C 0.9700 .
C25 H25A 0.9700 .
C25 H25B 0.9700 .
C25 H25C 0.9700 .
C26 H26A 0.9700 .
C26 H26B 0.9700 .
C26 H26C 0.9700 .
C27 C28 1.491(6) .
C27 H27A 0.9800 .
C27 H27B 0.9800 .
C28 C29 1.446(7) .
C28 H28A 0.9800 .
C28 H28B 0.9800 .
C29 C30 1.487(6) .
C29 H29A 0.9800 .
C29 H29B 0.9800 .
C30 H30A 0.9800 .
C30 H30B 0.9800 .
C31 C32 1.374(16) .
C31 C36 1.432(13) .
C31 C37 1.556(16) .
C31' C32' 1.393(16) .
C31' C36' 1.413(13) .
C31' C37' 1.576(16) .
C32 C33 1.419(15) .
C32' C33' 1.440(15) .
C33 C34 1.359(16) .
C33' C34' 1.328(16) .
C34 C35 1.414(13) .
C34' C35' 1.415(16) .
C35 C36 1.374(16) .
C35' C36' 1.413(16) .
